data_4101105
_publ_section_title
;
Mimicking [2,2]Paracyclophane Topology : Molecular Clips for the
 Coordination-Driven Co-facial Assembly of pi-Conjugated Systems
;
_journal_name_full 'Journal of the American Chemical Society'
_journal_paper_doi 10.1021/ja058617+
_journal_year 2006
_chemical_formula_moiety 'C54 H51 Cl2 Cu2 F12 N4 P5'
_chemical_formula_sum 'C54 H51 Cl2 Cu2 F12 N4 P5'
_chemical_formula_weight 1336.82
_space_group_IT_number 14
_symmetry_cell_setting monoclinic
_symmetry_space_group_name_Hall '-P 2yn'
_symmetry_space_group_name_H-M 'P 1 21/n 1'
_cell_angle_alpha 90
_cell_angle_beta 107.8980(3)
_cell_angle_gamma 90
_cell_formula_units_Z 4
_cell_length_a 20.9807(1)
_cell_length_b 11.3507(1)
_cell_length_c 25.4674(2)
_cell_measurement_temperature 120(2)
_cell_volume 5771.44(7)
_diffrn_ambient_temperature 120(2)
_exptl_crystal_density_diffrn 1.538
_cod_original_sg_symbol_H-M 'P 21/n'
_cod_database_code 4101105

loop_
_symmetry_equiv_pos_as_xyz
'x, y, z'
'-x+1/2, y+1/2, -z+1/2'
'-x, -y, -z'
'x-1/2, -y-1/2, z-1/2'

loop_
_atom_site_label
_atom_site_type_symbol
_atom_site_fract_x
_atom_site_fract_y
_atom_site_fract_z
_atom_site_U_iso_or_equiv
_atom_site_adp_type
_atom_site_occupancy
_atom_site_symmetry_multiplicity
_atom_site_calc_flag
_atom_site_refinement_flags
_atom_site_disorder_assembly
_atom_site_disorder_group
Cu1 Cu 0.338826(15) 0.50581(3) 0.562122(13) 0.01961(10) Uani 1 1 d . . .
Cu2 Cu 0.226097(16) 0.39236(3) 0.558503(14) 0.02216(10) Uani 1 1 d . . .
P1 P 0.28554(3) 0.39502(6) 0.48618(3) 0.01808(14) Uani 1 1 d . . .
P2 P 0.18096(3) 0.55164(6) 0.58762(3) 0.02032(15) Uani 1 1 d . . .
P3 P 0.30890(3) 0.67715(6) 0.59290(3) 0.01887(14) Uani 1 1 d . . .
N1 N 0.15883(11) 0.28844(19) 0.50119(10) 0.0219(5) Uani 1 1 d . . .
N2 N 0.40300(11) 0.5545(2) 0.51903(10) 0.0218(5) Uani 1 1 d . . .
C1 C 0.20226(12) 0.3875(2) 0.43740(11) 0.0199(5) Uani 1 1 d . . .
C2 C 0.19439(13) 0.4700(2) 0.39725(11) 0.0212(5) Uani 1 1 d . . .
C3 C 0.12866(14) 0.5092(3) 0.35745(12) 0.0257(6) Uani 1 1 d . . .
H3A H 0.0924 0.4897 0.3721 0.031 Uiso 1 1 calc R . .
H3B H 0.1209 0.4686 0.3225 0.031 Uiso 1 1 calc R . .
C4 C 0.13040(14) 0.6431(3) 0.34856(13) 0.0304(6) Uani 1 1 d . . .
H4A H 0.0875 0.6697 0.3243 0.036 Uiso 1 1 calc R . .
H4B H 0.1392 0.6838 0.3836 0.036 Uiso 1 1 calc R . .
C5 C 0.18548(15) 0.6705(3) 0.32293(13) 0.0344(7) Uani 1 1 d . . .
H5A H 0.1853 0.7543 0.3154 0.041 Uiso 1 1 calc R . .
H5B H 0.1761 0.6292 0.2880 0.041 Uiso 1 1 calc R . .
C6 C 0.25541(14) 0.6348(3) 0.36028(11) 0.0259(6) Uani 1 1 d . . .
H6A H 0.2824 0.6121 0.3371 0.031 Uiso 1 1 calc R . .
H6B H 0.2764 0.7031 0.3815 0.031 Uiso 1 1 calc R . .
C7 C 0.25600(13) 0.5352(2) 0.39965(11) 0.0211(5) Uani 1 1 d . . .
C8 C 0.30974(13) 0.5031(2) 0.44303(11) 0.0201(5) Uani 1 1 d . . .
C9 C 0.37569(13) 0.5584(2) 0.46331(11) 0.0208(5) Uani 1 1 d . . .
C10 C 0.40904(14) 0.6128(3) 0.43018(13) 0.0271(6) Uani 1 1 d . . .
H10 H 0.3905 0.6128 0.3920 0.032 Uiso 1 1 calc R . .
C11 C 0.47021(14) 0.6669(3) 0.45491(13) 0.0307(6) Uani 1 1 d . . .
H11 H 0.4925 0.7053 0.4335 0.037 Uiso 1 1 calc R . .
C12 C 0.49767(14) 0.6633(3) 0.51145(13) 0.0300(6) Uani 1 1 d . . .
H12 H 0.5386 0.6992 0.5287 0.036 Uiso 1 1 calc R . .
C13 C 0.46304(13) 0.6052(2) 0.54226(13) 0.0259(6) Uani 1 1 d . . .
H13 H 0.4821 0.6011 0.5804 0.031 Uiso 1 1 calc R . .
C14 C 0.15274(13) 0.3078(2) 0.44708(12) 0.0216(5) Uani 1 1 d . . .
C15 C 0.10348(14) 0.2518(3) 0.40466(13) 0.0291(6) Uani 1 1 d . . .
H15 H 0.1005 0.2652 0.3680 0.035 Uiso 1 1 calc R . .
C16 C 0.05904(14) 0.1757(3) 0.41816(15) 0.0351(7) Uani 1 1 d . . .
H16 H 0.0258 0.1375 0.3906 0.042 Uiso 1 1 calc R . .
C17 C 0.06496(15) 0.1575(3) 0.47296(15) 0.0337(7) Uani 1 1 d . . .
H17 H 0.0354 0.1075 0.4828 0.040 Uiso 1 1 calc R . .
C18 C 0.11505(14) 0.2140(2) 0.51319(14) 0.0290(6) Uani 1 1 d . . .
H18 H 0.1188 0.2003 0.5500 0.035 Uiso 1 1 calc R . .
C19 C 0.32766(13) 0.2580(2) 0.47911(12) 0.0235(5) Uani 1 1 d . . .
C20 C 0.32104(16) 0.2126(3) 0.42643(14) 0.0335(7) Uani 1 1 d . . .
H20 H 0.2940 0.2504 0.3951 0.040 Uiso 1 1 calc R . .
C21 C 0.35555(18) 0.1102(3) 0.42164(17) 0.0431(8) Uani 1 1 d . . .
H21 H 0.3517 0.0796 0.3869 0.052 Uiso 1 1 calc R . .
C22 C 0.39514(17) 0.0544(3) 0.46814(18) 0.0439(9) Uani 1 1 d . . .
H22 H 0.4176 -0.0143 0.4645 0.053 Uiso 1 1 calc R . .
C23 C 0.40234(16) 0.0986(3) 0.52048(16) 0.0364(7) Uani 1 1 d . . .
H23 H 0.4296 0.0603 0.5516 0.044 Uiso 1 1 calc R . .
C24 C 0.36817(14) 0.2013(2) 0.52587(13) 0.0277(6) Uani 1 1 d . . .
H24 H 0.3725 0.2316 0.5607 0.033 Uiso 1 1 calc R . .
C30 C 0.24580(13) 0.6549(2) 0.62843(11) 0.0223(5) Uani 1 1 d . . .
H30A H 0.2254 0.7297 0.6324 0.027 Uiso 1 1 calc R . .
H30B H 0.2668 0.6229 0.6650 0.027 Uiso 1 1 calc R . .
C31 C 0.12382(13) 0.6359(2) 0.53175(11) 0.0222(5) Uani 1 1 d . . .
C32 C 0.12062(14) 0.7584(3) 0.52933(13) 0.0291(6) Uani 1 1 d . . .
H32 H 0.1480 0.8031 0.5581 0.035 Uiso 1 1 calc R . .
C33 C 0.07618(15) 0.8139(3) 0.48369(15) 0.0361(7) Uani 1 1 d . . .
H33 H 0.0756 0.8957 0.4815 0.043 Uiso 1 1 calc R . .
C34 C 0.03325(16) 0.7492(3) 0.44195(13) 0.0360(7) Uani 1 1 d . . .
H34 H 0.0040 0.7872 0.4117 0.043 Uiso 1 1 calc R . .
C35 C 0.03358(16) 0.6270(3) 0.44500(13) 0.0341(7) Uani 1 1 d . . .
H35 H 0.0033 0.5831 0.4177 0.041 Uiso 1 1 calc R . .
C36 C 0.07968(14) 0.5707(3) 0.48943(12) 0.0285(6) Uani 1 1 d . . .
H36 H 0.0810 0.4889 0.4909 0.034 Uiso 1 1 calc R . .
C37 C 0.13103(13) 0.5255(2) 0.63391(12) 0.0237(5) Uani 1 1 d . . .
C38 C 0.08642(14) 0.6094(3) 0.64246(12) 0.0263(6) Uani 1 1 d . . .
H38 H 0.0811 0.6809 0.6238 0.032 Uiso 1 1 calc R . .
C39 C 0.05016(14) 0.5868(3) 0.67842(12) 0.0301(6) Uani 1 1 d . . .
H39 H 0.0214 0.6438 0.6845 0.036 Uiso 1 1 calc R . .
C40 C 0.05651(16) 0.4802(3) 0.70528(14) 0.0353(7) Uani 1 1 d . . .
H40 H 0.0321 0.4655 0.7295 0.042 Uiso 1 1 calc R . .
C41 C 0.09915(18) 0.3947(3) 0.69638(15) 0.0412(8) Uani 1 1 d . . .
H41 H 0.1028 0.3222 0.7141 0.049 Uiso 1 1 calc R . .
C42 C 0.13649(16) 0.4178(3) 0.66083(14) 0.0349(7) Uani 1 1 d . . .
H42 H 0.1653 0.3606 0.6550 0.042 Uiso 1 1 calc R . .
C43 C 0.27842(13) 0.8014(2) 0.54733(11) 0.0223(5) Uani 1 1 d . . .
C44 C 0.26203(15) 0.7874(3) 0.49065(12) 0.0274(6) Uani 1 1 d . . .
H44 H 0.2682 0.7148 0.4760 0.033 Uiso 1 1 calc R . .
C45 C 0.23627(16) 0.8822(3) 0.45544(13) 0.0319(6) Uani 1 1 d . . .
H45 H 0.2256 0.8726 0.4174 0.038 Uiso 1 1 calc R . .
C46 C 0.22673(15) 0.9899(3) 0.47700(14) 0.0313(6) Uani 1 1 d . . .
H46 H 0.2092 1.0527 0.4535 0.038 Uiso 1 1 calc R . .
C47 C 0.24334(15) 1.0046(2) 0.53387(14) 0.0294(6) Uani 1 1 d . . .
H47 H 0.2370 1.0772 0.5484 0.035 Uiso 1 1 calc R . .
C48 C 0.26928(14) 0.9112(2) 0.56890(12) 0.0255(6) Uani 1 1 d . . .
H48 H 0.2807 0.9216 0.6069 0.031 Uiso 1 1 calc R . .
C49 C 0.38507(13) 0.7356(2) 0.64199(11) 0.0217(5) Uani 1 1 d . . .
C50 C 0.42386(15) 0.8133(3) 0.62203(13) 0.0292(6) Uani 1 1 d . . .
H50 H 0.4060 0.8471 0.5873 0.035 Uiso 1 1 calc R . .
C51 C 0.48904(15) 0.8407(3) 0.65368(14) 0.0345(7) Uani 1 1 d . . .
H51 H 0.5145 0.8925 0.6402 0.041 Uiso 1 1 calc R . .
C52 C 0.51577(15) 0.7904(3) 0.70531(13) 0.0344(7) Uani 1 1 d . . .
H52 H 0.5597 0.8070 0.7262 0.041 Uiso 1 1 calc R . .
C53 C 0.47712(15) 0.7157(3) 0.72583(12) 0.0314(6) Uani 1 1 d . . .
H53 H 0.4949 0.6839 0.7610 0.038 Uiso 1 1 calc R . .
C54 C 0.41194(14) 0.6874(2) 0.69459(11) 0.0245(6) Uani 1 1 d . . .
H54 H 0.3865 0.6366 0.7087 0.029 Uiso 1 1 calc R . .
N3 N 0.26915(12) 0.2803(2) 0.62057(11) 0.0294(5) Uani 1 1 d . . .
C60 C 0.28819(18) 0.2305(3) 0.66046(16) 0.0492(10) Uani 1 1 d . . .
C61 C 0.3123(4) 0.1686(7) 0.7135(3) 0.142(4) Uani 1 1 d . . .
H61A H 0.3301 0.2246 0.7425 0.213 Uiso 1 1 calc R . .
H61B H 0.3467 0.1137 0.7124 0.213 Uiso 1 1 calc R . .
H61C H 0.2758 0.1268 0.7203 0.213 Uiso 1 1 calc R . .
N4 N 0.40197(12) 0.4287(2) 0.62955(10) 0.0273(5) Uani 1 1 d . . .
C70 C 0.43762(15) 0.4075(3) 0.67207(13) 0.0294(6) Uani 1 1 d . . .
C71 C 0.48280(19) 0.3831(4) 0.72736(14) 0.0467(9) Uani 1 1 d . . .
H71A H 0.5244 0.4237 0.7325 0.070 Uiso 1 1 calc R . .
H71B H 0.4910 0.2999 0.7315 0.070 Uiso 1 1 calc R . .
H71C H 0.4627 0.4096 0.7544 0.070 Uiso 1 1 calc R . .
P4 P 0.88829(6) 0.63630(8) 0.80409(4) 0.0457(2) Uani 1 1 d . . .
F40 F 0.83173(16) 0.6455(2) 0.83369(14) 0.0790(9) Uani 1 1 d . . .
F43 F 0.94068(14) 0.6084(2) 0.86273(11) 0.0688(7) Uani 1 1 d . . .
F44 F 0.87407(12) 0.49898(19) 0.79483(10) 0.0538(6) Uani 1 1 d . . .
F41 F 0.8310(2) 0.6588(3) 0.74641(13) 0.0968(11) Uani 1 1 d . . .
F42 F 0.94302(19) 0.6241(3) 0.77394(15) 0.0941(12) Uani 1 1 d . . .
F45 F 0.90241(18) 0.7745(2) 0.81343(11) 0.0746(9) Uani 1 1 d . . .
P5 P 0.12806(5) 0.00205(7) 0.66909(4) 0.0376(2) Uani 1 1 d . . .
F50 F 0.06306(12) 0.0598(2) 0.67768(10) 0.0593(6) Uani 1 1 d . . .
F51 F 0.08795(16) -0.0097(3) 0.60389(11) 0.0759(8) Uani 1 1 d . . .
F52 F 0.19308(14) -0.0570(3) 0.66116(13) 0.0777(8) Uani 1 1 d . . .
F53 F 0.16476(13) 0.0124(3) 0.73332(10) 0.0675(7) Uani 1 1 d . . .
F54 F 0.10067(15) -0.1239(2) 0.67706(13) 0.0733(8) Uani 1 1 d . . .
F55 F 0.15214(17) 0.1277(3) 0.65749(16) 0.0912(10) Uani 1 1 d . . .
C100 C 0.8059(3) 0.9731(4) 0.73315(19) 0.0539(11) Uani 0.905(3) 1 d P A 1
H10A H 0.8036 0.8941 0.7471 0.065 Uiso 0.905(3) 1 calc PR A 1
H10B H 0.7605 1.0033 0.7190 0.065 Uiso 0.905(3) 1 calc PR A 1
Cl1 Cl 0.84224(7) 0.96766(14) 0.67936(5) 0.0699(4) Uani 0.905(3) 1 d P A 1
Cl2 Cl 0.85313(7) 1.06447(10) 0.78766(5) 0.0594(4) Uani 0.905(3) 1 d P A 1
Cl4 Cl 0.7669 1.1810 0.7937 0.063(3) Uani 0.095(3) 1 d P . 2
Cl3 Cl 0.9033 1.0645 0.8207 0.142(11) Uani 0.095(3) 1 d P A 2
C200 C 0.8579 1.1862 0.8368 0.18(6) Uani 0.095(3) 1 d P A 2
H20A H 0.8776 1.2596 0.8299 0.219 Uiso 0.095(3) 1 calc PR A 2
H20B H 0.8612 1.1836 0.8756 0.219 Uiso 0.095(3) 1 calc PR A 2

loop_
_atom_site_aniso_label
_atom_site_aniso_U_11
_atom_site_aniso_U_22
_atom_site_aniso_U_33
_atom_site_aniso_U_23
_atom_site_aniso_U_13
_atom_site_aniso_U_12
Cu1 0.01653(16) 0.01862(16) 0.02347(18) -0.00148(12) 0.00585(13) -0.00046(12)
Cu2 0.02164(17) 0.01775(16) 0.02696(18) 0.00088(12) 0.00725(13) 0.00013(12)
P1 0.0144(3) 0.0162(3) 0.0234(3) -0.0009(2) 0.0055(2) -0.0012(2)
P2 0.0179(3) 0.0173(3) 0.0264(3) -0.0001(3) 0.0077(3) -0.0009(2)
P3 0.0170(3) 0.0173(3) 0.0225(3) -0.0009(2) 0.0064(2) -0.0013(2)
N1 0.0189(10) 0.0160(10) 0.0329(12) -0.0005(9) 0.0107(9) -0.0005(8)
N2 0.0169(10) 0.0206(11) 0.0280(12) -0.0018(9) 0.0071(9) -0.0006(9)
C1 0.0152(11) 0.0201(12) 0.0242(13) -0.0048(10) 0.0058(10) -0.0006(9)
C2 0.0180(12) 0.0253(13) 0.0201(12) -0.0041(10) 0.0057(10) -0.0004(10)
C3 0.0198(13) 0.0322(15) 0.0221(13) -0.0004(11) 0.0018(10) -0.0028(11)
C4 0.0224(13) 0.0347(16) 0.0299(15) 0.0069(12) 0.0021(11) 0.0025(12)
C5 0.0305(15) 0.0424(18) 0.0271(15) 0.0096(13) 0.0042(12) -0.0013(14)
C6 0.0249(13) 0.0314(15) 0.0219(13) 0.0019(11) 0.0082(11) -0.0027(11)
C7 0.0216(12) 0.0216(12) 0.0214(12) -0.0021(10) 0.0085(10) -0.0009(10)
C8 0.0189(12) 0.0190(12) 0.0243(13) -0.0005(10) 0.0093(10) -0.0016(10)
C9 0.0169(12) 0.0189(12) 0.0275(13) -0.0010(10) 0.0080(10) -0.0009(10)
C10 0.0206(13) 0.0296(14) 0.0324(15) 0.0024(12) 0.0103(11) -0.0016(11)
C11 0.0233(13) 0.0304(15) 0.0421(17) 0.0022(13) 0.0154(12) -0.0046(12)
C12 0.0182(13) 0.0280(14) 0.0445(17) -0.0020(13) 0.0106(12) -0.0047(11)
C13 0.0162(12) 0.0267(14) 0.0327(15) -0.0031(11) 0.0045(11) -0.0012(10)
C14 0.0179(12) 0.0160(11) 0.0318(14) -0.0025(10) 0.0090(11) -0.0011(10)
C15 0.0207(13) 0.0242(14) 0.0398(16) -0.0046(12) 0.0052(12) -0.0002(11)
C16 0.0187(13) 0.0237(14) 0.059(2) -0.0114(14) 0.0059(13) -0.0047(11)
C17 0.0259(14) 0.0190(13) 0.061(2) -0.0030(13) 0.0199(14) -0.0049(11)
C18 0.0262(14) 0.0199(13) 0.0465(17) 0.0026(12) 0.0194(13) -0.0002(11)
C19 0.0174(12) 0.0171(12) 0.0379(15) -0.0035(11) 0.0111(11) -0.0018(10)
C20 0.0294(15) 0.0298(15) 0.0414(17) -0.0109(13) 0.0108(13) 0.0000(12)
C21 0.0376(18) 0.0355(18) 0.059(2) -0.0218(16) 0.0179(16) 0.0013(14)
C22 0.0300(16) 0.0248(15) 0.080(3) -0.0111(17) 0.0208(17) 0.0026(13)
C23 0.0251(14) 0.0209(14) 0.065(2) 0.0049(14) 0.0158(15) 0.0009(11)
C24 0.0214(13) 0.0191(12) 0.0440(17) 0.0012(12) 0.0119(12) -0.0025(11)
C30 0.0197(12) 0.0215(12) 0.0272(13) -0.0019(11) 0.0095(10) -0.0012(10)
C31 0.0173(12) 0.0216(12) 0.0288(14) 0.0009(11) 0.0086(10) 0.0010(10)
C32 0.0187(13) 0.0225(13) 0.0444(17) -0.0009(12) 0.0070(12) -0.0018(11)
C33 0.0275(15) 0.0258(15) 0.057(2) 0.0123(14) 0.0169(15) 0.0062(12)
C34 0.0281(15) 0.0460(18) 0.0356(16) 0.0123(14) 0.0121(13) 0.0114(14)
C35 0.0271(15) 0.0433(18) 0.0301(15) -0.0054(13) 0.0060(12) 0.0071(13)
C36 0.0256(14) 0.0268(14) 0.0324(15) -0.0025(12) 0.0080(12) 0.0035(12)
C37 0.0200(12) 0.0246(13) 0.0278(14) -0.0014(11) 0.0094(11) -0.0026(11)
C38 0.0235(13) 0.0271(14) 0.0281(14) -0.0040(11) 0.0077(11) -0.0009(11)
C39 0.0219(13) 0.0379(16) 0.0318(15) -0.0085(13) 0.0099(11) -0.0031(12)
C40 0.0298(15) 0.0454(18) 0.0342(16) -0.0004(14) 0.0152(13) -0.0066(14)
C41 0.0441(19) 0.0397(18) 0.047(2) 0.0133(15) 0.0244(16) -0.0002(15)
C42 0.0334(16) 0.0310(15) 0.0459(18) 0.0083(14) 0.0206(14) 0.0042(13)
C43 0.0208(12) 0.0185(12) 0.0287(14) 0.0000(10) 0.0093(11) -0.0003(10)
C44 0.0306(14) 0.0240(13) 0.0268(14) -0.0010(11) 0.0079(11) 0.0039(12)
C45 0.0369(16) 0.0294(15) 0.0271(15) 0.0035(12) 0.0063(13) 0.0046(13)
C46 0.0270(14) 0.0233(14) 0.0424(17) 0.0083(12) 0.0087(13) 0.0027(11)
C47 0.0294(15) 0.0165(12) 0.0445(17) -0.0011(12) 0.0144(13) 0.0020(11)
C48 0.0239(13) 0.0223(13) 0.0306(14) -0.0028(11) 0.0091(11) -0.0019(11)
C49 0.0199(12) 0.0215(12) 0.0232(13) -0.0047(10) 0.0058(10) -0.0029(10)
C50 0.0273(14) 0.0297(15) 0.0298(15) 0.0008(12) 0.0076(12) -0.0050(12)
C51 0.0278(15) 0.0355(16) 0.0398(17) -0.0006(14) 0.0101(13) -0.0118(13)
C52 0.0244(14) 0.0397(17) 0.0351(16) -0.0060(14) 0.0031(12) -0.0080(13)
C53 0.0303(15) 0.0351(16) 0.0245(14) -0.0022(12) 0.0020(12) -0.0023(13)
C54 0.0272(14) 0.0219(13) 0.0257(13) -0.0027(11) 0.0099(11) -0.0036(11)
N3 0.0242(12) 0.0265(12) 0.0362(14) 0.0059(11) 0.0073(10) 0.0011(10)
C60 0.0342(17) 0.044(2) 0.054(2) 0.0212(18) -0.0090(16) -0.0134(15)
C61 0.120(5) 0.135(6) 0.102(5) 0.092(5) -0.067(4) -0.068(5)
N4 0.0258(12) 0.0238(11) 0.0303(13) 0.0003(10) 0.0058(10) 0.0002(10)
C70 0.0261(14) 0.0285(14) 0.0334(16) -0.0001(12) 0.0088(13) 0.0037(12)
C71 0.0421(19) 0.059(2) 0.0308(17) 0.0025(16) -0.0005(15) 0.0166(17)
P4 0.0709(7) 0.0318(4) 0.0409(5) -0.0017(4) 0.0267(5) 0.0129(4)
F40 0.095(2) 0.0551(15) 0.106(2) -0.0187(15) 0.0596(19) 0.0136(15)
F43 0.0784(18) 0.0516(14) 0.0616(15) -0.0167(12) -0.0002(13) 0.0063(13)
F44 0.0585(14) 0.0395(12) 0.0590(14) -0.0141(10) 0.0117(11) 0.0126(10)
F41 0.132(3) 0.075(2) 0.0625(17) 0.0054(15) -0.0007(18) 0.040(2)
F42 0.132(3) 0.0678(18) 0.125(3) -0.0448(18) 0.103(2) -0.0343(18)
F45 0.147(3) 0.0303(11) 0.0747(17) -0.0036(11) 0.0752(19) 0.0002(14)
P5 0.0486(5) 0.0259(4) 0.0485(5) -0.0075(3) 0.0299(4) -0.0050(3)
F50 0.0567(14) 0.0663(16) 0.0615(14) -0.0010(12) 0.0280(12) 0.0165(12)
F51 0.084(2) 0.094(2) 0.0501(15) -0.0129(14) 0.0218(14) 0.0050(16)
F52 0.0691(17) 0.088(2) 0.096(2) -0.0204(17) 0.0546(16) 0.0114(15)
F53 0.0577(15) 0.090(2) 0.0499(14) -0.0284(13) 0.0085(11) 0.0135(13)
F54 0.0830(19) 0.0346(12) 0.098(2) -0.0012(13) 0.0221(16) -0.0158(12)
F55 0.099(2) 0.0506(16) 0.134(3) 0.0144(17) 0.051(2) -0.0252(16)
C100 0.057(3) 0.055(3) 0.053(3) 0.003(2) 0.021(2) 0.000(2)
Cl1 0.0806(9) 0.0900(10) 0.0404(6) 0.0195(6) 0.0207(6) 0.0378(8)
Cl2 0.0789(9) 0.0446(6) 0.0534(7) 0.0061(5) 0.0184(6) -0.0074(6)
Cl4 0.066(7) 0.068(7) 0.051(6) 0.008(5) 0.013(5) 0.009(6)
Cl3 0.072(10) 0.081(11) 0.22(3) 0.069(14) -0.029(13) -0.009(9)
C200 0.31(15) 0.03(3) 0.29(13) 0.02(5) 0.21(12) 0.04(5)

loop_
_geom_bond_atom_site_label_1
_geom_bond_atom_site_label_2
_geom_bond_distance
_geom_bond_site_symmetry_2
_geom_bond_publ_flag
Cu1 N4 2.018(2) . ?
Cu1 N2 2.057(2) . ?
Cu1 P3 2.2568(10) . ?
Cu1 P1 2.2898(8) . ?
Cu1 Cu2 2.6696(7) . ?
Cu2 N3 2.014(3) . ?
Cu2 N1 2.061(2) . ?
Cu2 P2 2.2687(10) . ?
Cu2 P1 2.5221(8) . ?
P1 C1 1.808(3) . ?
P1 C8 1.820(3) . ?
P1 C19 1.825(3) . ?
P2 C31 1.824(3) . ?
P2 C37 1.826(3) . ?
P2 C30 1.854(3) . ?
P3 C43 1.813(3) . ?
P3 C49 1.824(3) . ?
P3 C30 1.836(3) . ?
N1 C18 1.350(4) . ?
N1 C14 1.362(4) . ?
N2 C13 1.345(3) . ?
N2 C9 1.358(4) . ?
C1 C2 1.359(4) . ?
C1 C14 1.454(4) . ?
C2 C7 1.474(4) . ?
C2 C3 1.506(4) . ?
C3 C4 1.539(4) . ?
C4 C5 1.524(4) . ?
C5 C6 1.538(4) . ?
C6 C7 1.509(4) . ?
C7 C8 1.363(4) . ?
C8 C9 1.461(4) . ?
C9 C10 1.395(4) . ?
C10 C11 1.387(4) . ?
C11 C12 1.377(4) . ?
C12 C13 1.389(4) . ?
C14 C15 1.398(4) . ?
C15 C16 1.390(4) . ?
C16 C17 1.378(5) . ?
C17 C18 1.380(5) . ?
C19 C24 1.390(4) . ?
C19 C20 1.404(4) . ?
C20 C21 1.395(4) . ?
C21 C22 1.374(6) . ?
C22 C23 1.388(5) . ?
C23 C24 1.397(4) . ?
C31 C32 1.393(4) . ?
C31 C36 1.397(4) . ?
C32 C33 1.397(4) . ?
C33 C34 1.376(5) . ?
C34 C35 1.388(5) . ?
C35 C36 1.397(4) . ?
C37 C42 1.390(4) . ?
C37 C38 1.398(4) . ?
C38 C39 1.383(4) . ?
C39 C40 1.376(5) . ?
C40 C41 1.384(5) . ?
C41 C42 1.392(4) . ?
C43 C44 1.386(4) . ?
C43 C48 1.399(4) . ?
C44 C45 1.398(4) . ?
C45 C46 1.381(4) . ?
C46 C47 1.391(5) . ?
C47 C48 1.384(4) . ?
C49 C54 1.396(4) . ?
C49 C50 1.398(4) . ?
C50 C51 1.392(4) . ?
C51 C52 1.384(5) . ?
C52 C53 1.382(5) . ?
C53 C54 1.392(4) . ?
N3 C60 1.123(4) . ?
C60 C61 1.468(6) . ?
N4 C70 1.137(4) . ?
C70 C71 1.462(4) . ?
P4 F42 1.571(3) . ?
P4 F44 1.591(2) . ?
P4 F43 1.591(3) . ?
P4 F40 1.593(3) . ?
P4 F45 1.601(3) . ?
P4 F41 1.607(3) . ?
F41 Cl4 2.009(4) 2_646 ?
P5 F55 1.571(3) . ?
P5 F54 1.577(3) . ?
P5 F53 1.584(3) . ?
P5 F52 1.587(3) . ?
P5 F50 1.588(2) . ?
P5 F51 1.620(3) . ?
C100 Cl1 1.762(5) . ?
C100 Cl2 1.772(5) . ?
Cl4 C200 1.8883(4) . ?
Cl4 F41 2.009(4) 2_656 ?
Cl3 C200 1.7954(5) . ?
